data_7050963
loop_
_publ_author_name
'Montserrat Monfort'
'Inmaculada Resino'
'Joan Ribas'
'Xavier Solans'
'Merc\'e Font-Bardia'
'Helen Stoeckli-Evans'

_publ_section_title
;
 Four new NiII antiferromagnetic complexes with azido bridges
;
_journal_issue 11
_journal_name_full 'New J. Chem.'
_journal_page_first 1601
_journal_page_last 1606
_journal_paper_doi 10.1039/b205404c
_journal_volume 26
_journal_year 2002
_chemical_formula_moiety trans-[Ni(N-Pren)2(mu1,3-N3)]n(ClO4)n
_chemical_formula_sum 'C10 H28 Cl N7 Ni O4'
_chemical_formula_weight 404.61
_chemical_name_systematic
; 
? 
;
_space_group_IT_number 14
_symmetry_cell_setting monoclinic
_symmetry_space_group_name_Hall '-P 2ybc'
_symmetry_space_group_name_H-M 'P 1 21/c 1'
_atom_sites_solution_hydrogens geom
_atom_sites_solution_primary direct
_atom_sites_solution_secondary difmap
_audit_creation_method SHELXL-97
_cell_angle_alpha 90.00
_cell_angle_beta 95.958(10)
_cell_angle_gamma 90.00
_cell_formula_units_Z 4
_cell_length_a 8.3715(7)
_cell_length_b 18.4000(12)
_cell_length_c 12.2042(9)
_cell_measurement_reflns_used 5000
_cell_measurement_temperature 293(2)
_cell_measurement_theta_max 25.97
_cell_measurement_theta_min 2.45
_cell_volume 1869.7(2)
_computing_cell_refinement 'CELL (Stoe & Cie GmbH, Darmstadt, 1996)'
_computing_data_collection 'EXPOSE (Stoe & Cie GmbH, Darmstadt, 1996)'
_computing_data_reduction 'INTEGRATE (Stoe & Cie GmbH, Darmstadt, 1996)'
_computing_molecular_graphics 'Xtal_GX (Hall & du Boulay, 1997)'
_computing_publication_material 'SHELXL-97 (Sheldrick, 1997)'
_computing_structure_refinement 'SHELXL-97 (Sheldrick, 1997)'
_computing_structure_solution 'SHELXS-97 (Sheldrick, 1990)'
_diffrn_ambient_temperature 293(2)
_diffrn_detector_area_resol_mean 0.81
_diffrn_measured_fraction_theta_full 0.957
_diffrn_measured_fraction_theta_max 0.957
_diffrn_measurement_device_type 'STOE Image Plate Diffraction system'
_diffrn_measurement_method 'Phi rotation'
_diffrn_radiation_monochromator graphite
_diffrn_radiation_source 'fine-focus sealed tube'
_diffrn_radiation_type MoK\a
_diffrn_radiation_wavelength 0.71073
_diffrn_reflns_av_R_equivalents 0.0573
_diffrn_reflns_av_sigmaI/netI 0.0626
_diffrn_reflns_limit_h_max 10
_diffrn_reflns_limit_h_min -10
_diffrn_reflns_limit_k_max 22
_diffrn_reflns_limit_k_min -22
_diffrn_reflns_limit_l_max 14
_diffrn_reflns_limit_l_min -14
_diffrn_reflns_number 14522
_diffrn_reflns_theta_full 25.97
_diffrn_reflns_theta_max 25.97
_diffrn_reflns_theta_min 2.45
_exptl_absorpt_coefficient_mu 1.141
_exptl_absorpt_correction_T_max 0.8944
_exptl_absorpt_correction_T_min 0.6277
_exptl_absorpt_correction_type none
_exptl_crystal_colour 'pale purple-blus'
_exptl_crystal_density_diffrn 1.437
_exptl_crystal_density_meas ?
_exptl_crystal_density_method 'not measured'
_exptl_crystal_description plate
_exptl_crystal_F_000 856
_exptl_crystal_size_max 0.45
_exptl_crystal_size_mid 0.25
_exptl_crystal_size_min 0.10
_refine_diff_density_max 0.430
_refine_diff_density_min -0.373
_refine_diff_density_rms 0.052
_refine_ls_extinction_coef 0.0013(5)
_refine_ls_extinction_expression Fc^*^=kFc[1+0.001xFc^2^\l^3^/sin(2\q)]^-1/4^
_refine_ls_extinction_method SHELXL
_refine_ls_goodness_of_fit_ref 0.801
_refine_ls_hydrogen_treatment mixed
_refine_ls_matrix_type full
_refine_ls_number_parameters 231
_refine_ls_number_reflns 3628
_refine_ls_number_restraints 6
_refine_ls_restrained_S_all 0.813
_refine_ls_R_factor_all 0.0781
_refine_ls_R_factor_gt 0.0381
_refine_ls_shift/su_max 0.001
_refine_ls_shift/su_mean 0.000
_refine_ls_structure_factor_coef Fsqd
_refine_ls_weighting_details 'w=1/[\s^2^(Fo^2^)+(0.0510P)^2^+0.0000P] where P=(Fo^2^+2Fc^2^)/3'
_refine_ls_weighting_scheme calc
_refine_ls_wR_factor_gt 0.0821
_refine_ls_wR_factor_ref 0.0915
_reflns_number_gt 1986
_reflns_number_total 3628
_reflns_threshold_expression >2sigma(I)
_cod_data_source_file b205404c.txt
_cod_data_source_block for_Compound1
_cod_depositor_comments
;
The following automatic conversions were performed:

'_exptl_crystal_density_meas' value 'none' was changed to '?' - the
value is perceived as not measured.

Automatic conversion script
Id: cif_fix_values 3008 2015-01-20 13:52:24Z robertas 

The following automatic conversions were performed:

'_refine_ls_weighting_scheme' value 'calc
w=1/[\s^2^(Fo^2^)+(0.0510P)^2^+0.0000P] where P=(Fo^2^+2Fc^2^)/3' was
changed to 'calc'. New tag '_refine_ls_weighting_details' was
created. The value of the new tag was set to
'w=1/[\s^2^(Fo^2^)+(0.0510P)^2^+0.0000P] where P=(Fo^2^+2Fc^2^)/3'.

Automatic conversion script
Id: cif_fix_values 3143 2015-03-26 13:38:13Z robertas 
;
_cod_original_sg_symbol_H-M 'P 2(1)/c'
_cod_database_code 7050963

loop_
_symmetry_equiv_pos_as_xyz
'x, y, z'
'-x, y+1/2, -z+1/2'
'-x, -y, -z'
'x, -y-1/2, z-1/2'

loop_
_atom_site_label
_atom_site_type_symbol
_atom_site_fract_x
_atom_site_fract_y
_atom_site_fract_z
_atom_site_U_iso_or_equiv
_atom_site_adp_type
_atom_site_occupancy
_atom_site_calc_flag
_atom_site_refinement_flags
_atom_site_disorder_assembly
_atom_site_disorder_group
Ni1 Ni 0.14304(5) 0.27188(3) 0.86736(3) 0.05287(16) Uani 1 d . . .
N1 N 0.2478(4) 0.3756(2) 0.9014(3) 0.0807(10) Uani 1 d . . .
H1N1 H 0.3180 0.3691 0.9627 0.121 Uiso 1 calc R . .
N2 N -0.0728(3) 0.3276(2) 0.8761(3) 0.0738(10) Uani 1 d . . .
H2AN H -0.1440 0.3158 0.8185 0.111 Uiso 1 calc R . .
H2BN H -0.1152 0.3161 0.9386 0.111 Uiso 1 calc R . .
N3 N 0.0371(4) 0.16827(18) 0.8368(2) 0.0665(8) Uani 1 d . . .
H3N3 H -0.0365 0.1734 0.7770 0.100 Uiso 1 calc R . .
N4 N 0.3574(3) 0.2152(2) 0.8585(2) 0.0690(9) Uani 1 d . . .
H4AN H 0.3954 0.2233 0.7933 0.103 Uiso 1 calc R . .
H4BN H 0.4318 0.2297 0.9126 0.103 Uiso 1 calc R . .
N5 N 0.1094(5) 0.2945(2) 0.6968(2) 0.0915(12) Uani 1 d . . .
N6 N 0.1436(3) 0.26769(17) 0.61816(19) 0.0528(7) Uani 1 d . . .
N7 N 0.1776(5) 0.2591(2) 1.0409(2) 0.1091(16) Uani 1 d . . .
C1 C 0.1133(7) 0.4204(3) 0.9391(5) 0.123(2) Uani 1 d . . .
H1A H 0.1024 0.4098 1.0158 0.148 Uiso 1 calc R . .
H1B H 0.1385 0.4716 0.9332 0.148 Uiso 1 calc R . .
C2 C -0.0352(6) 0.4050(3) 0.8739(5) 0.1136(18) Uani 1 d . . .
H2A H -0.0278 0.4202 0.7985 0.136 Uiso 1 calc R . .
H2B H -0.1211 0.4325 0.9021 0.136 Uiso 1 calc R . .
C3 C 0.3410(8) 0.4092(5) 0.8219(5) 0.152(3) Uani 1 d D . .
H3A H 0.2670 0.4360 0.7704 0.183 Uiso 0.50 calc PR A 1
H3B H 0.3857 0.3705 0.7806 0.183 Uiso 0.50 calc PR A 1
H3C H 0.2794 0.4021 0.7509 0.183 Uiso 0.50 d PR A 2
H3D H 0.3382 0.4610 0.8365 0.183 Uiso 0.50 d PR A 2
C4A C 0.4719(17) 0.4581(10) 0.8591(16) 0.183(9) Uani 0.564(18) d PD B 1
H4A H 0.5413 0.4370 0.9194 0.220 Uiso 0.564(18) calc PR B 1
H4B H 0.4317 0.5045 0.8824 0.220 Uiso 0.564(18) calc PR B 1
C5A C 0.557(4) 0.466(2) 0.760(3) 0.34(3) Uani 0.564(18) d PD B 1
H5A H 0.5694 0.4194 0.7270 0.505 Uiso 0.564(18) calc PR B 1
H5B H 0.6607 0.4874 0.7796 0.505 Uiso 0.564(18) calc PR B 1
H5C H 0.4957 0.4972 0.7077 0.505 Uiso 0.564(18) calc PR B 1
C4B C 0.4812(14) 0.3933(11) 0.8053(12) 0.106(7) Uani 0.436(18) d PD B 2
H4C H 0.4785 0.3480 0.7645 0.128 Uiso 0.436(18) calc PR B 2
H4D H 0.5423 0.3847 0.8760 0.128 Uiso 0.436(18) calc PR B 2
C5B C 0.571(3) 0.450(2) 0.743(2) 0.23(2) Uani 0.436(18) d PD B 2
H5D H 0.5103 0.4604 0.6737 0.339 Uiso 0.436(18) calc PR B 2
H5E H 0.6743 0.4306 0.7298 0.339 Uiso 0.436(18) calc PR B 2
H5F H 0.5854 0.4933 0.7859 0.339 Uiso 0.436(18) calc PR B 2
C6 C 0.1668(5) 0.1213(2) 0.8017(3) 0.0827(12) Uani 1 d . . .
H6A H 0.1791 0.1299 0.7246 0.099 Uiso 1 calc R . .
H6B H 0.1393 0.0706 0.8105 0.099 Uiso 1 calc R . .
C7 C 0.3213(5) 0.1383(3) 0.8708(4) 0.0875(14) Uani 1 d . . .
H7A H 0.3111 0.1273 0.9474 0.105 Uiso 1 calc R . .
H7B H 0.4076 0.1089 0.8470 0.105 Uiso 1 calc R . .
C8 C -0.0501(5) 0.1374(3) 0.9258(3) 0.0878(14) Uani 1 d . . .
H8A H 0.0289 0.1198 0.9835 0.105 Uiso 1 calc R . .
H8B H -0.1083 0.1766 0.9571 0.105 Uiso 1 calc R . .
C9 C -0.1631(7) 0.0788(3) 0.8964(5) 0.129(2) Uani 1 d . . .
H9A H -0.1056 0.0372 0.8712 0.154 Uiso 1 calc R . .
H9B H -0.2403 0.0945 0.8362 0.154 Uiso 1 calc R . .
C10 C -0.2520(6) 0.0562(4) 0.9940(5) 0.148(3) Uani 1 d . . .
H10A H -0.3172 0.0143 0.9743 0.222 Uiso 1 calc R . .
H10B H -0.3191 0.0955 1.0134 0.222 Uiso 1 calc R . .
H10C H -0.1755 0.0446 1.0556 0.222 Uiso 1 calc R . .
Cl1 Cl 0.65329(10) 0.30700(7) 1.12008(7) 0.0743(3) Uani 1 d . . .
O1 O 0.7900(4) 0.3527(2) 1.1176(3) 0.1155(12) Uani 1 d . . .
O2 O 0.5132(4) 0.3483(2) 1.1259(3) 0.1259(13) Uani 1 d . . .
O3 O 0.6359(4) 0.2679(3) 1.0208(3) 0.1439(17) Uani 1 d . . .
O4 O 0.6742(5) 0.2644(2) 1.2156(3) 0.1313(14) Uani 1 d . . .

loop_
_atom_site_aniso_label
_atom_site_aniso_U_11
_atom_site_aniso_U_22
_atom_site_aniso_U_33
_atom_site_aniso_U_23
_atom_site_aniso_U_13
_atom_site_aniso_U_12
Ni1 0.0532(2) 0.0769(3) 0.02889(18) -0.0019(2) 0.00586(14) -0.0037(2)
N1 0.076(2) 0.092(3) 0.075(2) -0.0042(19) 0.0078(17) -0.021(2)
N2 0.0611(19) 0.092(3) 0.070(2) -0.0189(18) 0.0166(15) -0.0010(17)
N3 0.0692(19) 0.077(2) 0.0502(15) 0.0052(15) -0.0102(13) -0.0033(16)
N4 0.0602(17) 0.084(3) 0.0636(18) 0.0115(17) 0.0082(13) 0.0019(16)
N5 0.132(3) 0.109(3) 0.0330(16) 0.0025(17) 0.0063(17) 0.035(2)
N6 0.0574(15) 0.073(2) 0.0280(13) 0.0056(15) 0.0021(10) 0.0019(15)
N7 0.124(3) 0.174(5) 0.0289(15) 0.0090(19) 0.0027(16) -0.072(3)
C1 0.124(5) 0.091(4) 0.152(5) -0.047(4) 0.001(4) -0.001(3)
C2 0.096(4) 0.096(5) 0.148(5) -0.032(4) 0.011(3) 0.008(3)
C3 0.150(6) 0.190(7) 0.114(4) 0.052(5) -0.004(4) -0.091(6)
C4A 0.158(13) 0.119(15) 0.29(2) 0.064(14) 0.092(13) -0.006(10)
C5A 0.19(3) 0.29(4) 0.55(7) 0.22(4) 0.10(4) 0.03(3)
C4B 0.079(8) 0.129(16) 0.118(10) 0.044(9) 0.043(7) 0.028(8)
C5B 0.092(14) 0.35(5) 0.24(3) 0.24(3) 0.051(16) 0.01(2)
C6 0.105(3) 0.064(3) 0.077(3) 0.002(2) 0.000(2) 0.005(2)
C7 0.078(3) 0.089(4) 0.093(3) 0.020(3) -0.004(2) 0.015(3)
C8 0.081(3) 0.103(4) 0.074(3) 0.021(3) -0.014(2) -0.027(3)
C9 0.120(4) 0.130(5) 0.125(4) 0.045(4) -0.043(3) -0.052(4)
C10 0.108(4) 0.158(6) 0.171(6) 0.093(5) -0.014(4) -0.049(4)
Cl1 0.0532(5) 0.1146(10) 0.0540(5) -0.0052(5) 0.0007(4) 0.0001(5)
O1 0.086(2) 0.171(4) 0.090(2) -0.006(2) 0.0093(16) -0.041(2)
O2 0.083(2) 0.170(4) 0.125(3) 0.008(3) 0.0139(19) 0.037(2)
O3 0.114(3) 0.217(5) 0.103(3) -0.083(3) 0.023(2) -0.040(3)
O4 0.123(3) 0.159(4) 0.112(3) 0.056(3) 0.012(2) 0.016(2)

loop_
_atom_type_symbol
_atom_type_description
_atom_type_scat_dispersion_real
_atom_type_scat_dispersion_imag
_atom_type_scat_source
C C 0.0020 0.0020 'International Tables Vol C Tables 4.2.6.8 and 6.1.1.4'
H H 0.0000 0.0000 'International Tables Vol C Tables 4.2.6.8 and 6.1.1.4'
N N 0.0040 0.0030 'International Tables Vol C Tables 4.2.6.8 and 6.1.1.4'
O O 0.0080 0.0060 'International Tables Vol C Tables 4.2.6.8 and 6.1.1.4'
Cl Cl 0.1320 0.1590 'International Tables Vol C Tables 4.2.6.8 and 6.1.1.4'
Ni Ni 0.2850 1.1130 'International Tables Vol C Tables 4.2.6.8 and 6.1.1.4'

loop_
_geom_angle_atom_site_label_1
_geom_angle_atom_site_label_2
_geom_angle_atom_site_label_3
_geom_angle
_geom_angle_site_symmetry_1
_geom_angle_site_symmetry_3
_geom_angle_publ_flag
N4 Ni1 N2 179.39(14) . . ?
N4 Ni1 N5 94.28(13) . . ?
N2 Ni1 N5 85.77(13) . . ?
N4 Ni1 N3 83.55(13) . . ?
N2 Ni1 N3 95.84(13) . . ?
N5 Ni1 N3 89.60(14) . . ?
N4 Ni1 N7 88.13(15) . . ?
N2 Ni1 N7 91.87(16) . . ?
N5 Ni1 N7 175.03(17) . . ?
N3 Ni1 N7 95.00(13) . . ?
N4 Ni1 N1 96.87(14) . . ?
N2 Ni1 N1 83.73(14) . . ?
N5 Ni1 N1 91.48(15) . . ?
N3 Ni1 N1 178.81(12) . . ?
N7 Ni1 N1 83.91(14) . . ?
C3 N1 C1 116.4(5) . . ?
C3 N1 Ni1 119.6(4) . . ?
C1 N1 Ni1 104.2(3) . . ?
C2 N2 Ni1 106.8(3) . . ?
C8 N3 C6 114.7(3) . . ?
C8 N3 Ni1 116.4(3) . . ?
C6 N3 Ni1 105.6(2) . . ?
C7 N4 Ni1 106.9(2) . . ?
N6 N5 Ni1 136.4(3) . . ?
N7 N6 N5 179.6(4) 4_565 . ?
N6 N7 Ni1 149.8(3) 4_566 . ?
C2 C1 N1 110.8(4) . . ?
C1 C2 N2 111.0(5) . . ?
C4B C3 N1 126.3(8) . . ?
C4B C3 C4A 60.3(8) . . ?
N1 C3 C4A 119.8(8) . . ?
C3 C4A C5A 102.6(19) . . ?
C3 C4B C5B 116.2(16) . . ?
N3 C6 C7 109.3(4) . . ?
N4 C7 C6 108.7(3) . . ?
C9 C8 N3 117.3(4) . . ?
C8 C9 C10 111.4(5) . . ?
O4 Cl1 O3 115.1(3) . . ?
O4 Cl1 O2 107.0(2) . . ?
O3 Cl1 O2 108.0(2) . . ?
O4 Cl1 O1 108.5(2) . . ?
O3 Cl1 O1 107.2(2) . . ?
O2 Cl1 O1 111.1(3) . . ?

loop_
_geom_bond_atom_site_label_1
_geom_bond_atom_site_label_2
_geom_bond_distance
_geom_bond_site_symmetry_2
_geom_bond_publ_flag
Ni1 N4 2.088(3) . ?
Ni1 N2 2.090(3) . ?
Ni1 N5 2.113(3) . ?
Ni1 N3 2.119(3) . ?
Ni1 N7 2.121(3) . ?
Ni1 N1 2.124(4) . ?
N1 C3 1.446(6) . ?
N1 C1 1.505(6) . ?
N2 C2 1.460(6) . ?
N3 C8 1.484(5) . ?
N3 C6 1.485(5) . ?
N4 C7 1.457(5) . ?
N5 N6 1.141(4) . ?
N6 N7 1.126(4) 4_565 ?
N7 N6 1.126(4) 4_566 ?
C1 C2 1.433(7) . ?
C3 C4B 1.246(10) . ?
C3 C4A 1.454(14) . ?
C4A C5A 1.477(18) . ?
C4B C5B 1.531(17) . ?
C6 C7 1.501(6) . ?
C8 C9 1.456(6) . ?
C9 C10 1.526(7) . ?
Cl1 O4 1.401(3) . ?
Cl1 O3 1.404(3) . ?
Cl1 O2 1.405(3) . ?
Cl1 O1 1.423(3) . ?

loop_
_geom_torsion_atom_site_label_1
_geom_torsion_atom_site_label_2
_geom_torsion_atom_site_label_3
_geom_torsion_atom_site_label_4
_geom_torsion
_geom_torsion_site_symmetry_1
_geom_torsion_site_symmetry_2
_geom_torsion_site_symmetry_3
_geom_torsion_site_symmetry_4
_geom_torsion_publ_flag
N4 Ni1 N1 C3 61.9(4) . . . . ?
N2 Ni1 N1 C3 -118.2(4) . . . . ?
N5 Ni1 N1 C3 -32.6(4) . . . . ?
N3 Ni1 N1 C3 173(6) . . . . ?
N7 Ni1 N1 C3 149.3(4) . . . . ?
N4 Ni1 N1 C1 -166.0(3) . . . . ?
N2 Ni1 N1 C1 13.9(3) . . . . ?
N5 Ni1 N1 C1 99.5(3) . . . . ?
N3 Ni1 N1 C1 -55(6) . . . . ?
N7 Ni1 N1 C1 -78.6(3) . . . . ?
N4 Ni1 N2 C2 -174(100) . . . . ?
N5 Ni1 N2 C2 -79.0(3) . . . . ?
N3 Ni1 N2 C2 -168.2(3) . . . . ?
N7 Ni1 N2 C2 96.6(3) . . . . ?
N1 Ni1 N2 C2 12.9(3) . . . . ?
N4 Ni1 N3 C8 115.8(3) . . . . ?
N2 Ni1 N3 C8 -64.2(3) . . . . ?
N5 Ni1 N3 C8 -149.9(3) . . . . ?
N7 Ni1 N3 C8 28.2(3) . . . . ?
N1 Ni1 N3 C8 5(6) . . . . ?
N4 Ni1 N3 C6 -12.8(2) . . . . ?
N2 Ni1 N3 C6 167.3(2) . . . . ?
N5 Ni1 N3 C6 81.6(2) . . . . ?
N7 Ni1 N3 C6 -100.3(3) . . . . ?
N1 Ni1 N3 C6 -124(6) . . . . ?
N2 Ni1 N4 C7 -11(11) . . . . ?
N5 Ni1 N4 C7 -106.0(3) . . . . ?
N3 Ni1 N4 C7 -16.9(2) . . . . ?
N7 Ni1 N4 C7 78.4(3) . . . . ?
N1 Ni1 N4 C7 162.0(3) . . . . ?
N4 Ni1 N5 N6 28.4(5) . . . . ?
N2 Ni1 N5 N6 -151.0(5) . . . . ?
N3 Ni1 N5 N6 -55.1(5) . . . . ?
N7 Ni1 N5 N6 147.3(16) . . . . ?
N1 Ni1 N5 N6 125.4(5) . . . . ?
Ni1 N5 N6 N7 8(70) . . . 4_565 ?
N4 Ni1 N7 N6 -106.9(8) . . . 4_566 ?
N2 Ni1 N7 N6 72.5(8) . . . 4_566 ?
N5 Ni1 N7 N6 133.9(15) . . . 4_566 ?
N3 Ni1 N7 N6 -23.6(8) . . . 4_566 ?
N1 Ni1 N7 N6 156.0(8) . . . 4_566 ?
C3 N1 C1 C2 93.5(6) . . . . ?
Ni1 N1 C1 C2 -40.4(6) . . . . ?
N1 C1 C2 N2 56.1(7) . . . . ?
Ni1 N2 C2 C1 -40.1(5) . . . . ?
C1 N1 C3 C4B 156.5(14) . . . . ?
Ni1 N1 C3 C4B -76.9(14) . . . . ?
C1 N1 C3 C4A 83.2(12) . . . . ?
Ni1 N1 C3 C4A -150.2(10) . . . . ?
C4B C3 C4A C5A 50(2) . . . . ?
N1 C3 C4A C5A 167.4(18) . . . . ?
N1 C3 C4B C5B -162.6(18) . . . . ?
C4A C3 C4B C5B -56(2) . . . . ?
C8 N3 C6 C7 -89.4(4) . . . . ?
Ni1 N3 C6 C7 40.1(4) . . . . ?
Ni1 N4 C7 C6 43.7(4) . . . . ?
N3 C6 C7 N4 -57.9(5) . . . . ?
C6 N3 C8 C9 -74.3(5) . . . . ?
Ni1 N3 C8 C9 161.8(4) . . . . ?
N3 C8 C9 C10 -176.0(4) . . . . ?
